data_7015304
loop_
_publ_author_name
'Redmond, Michael P.'
'Cornet, Stephanie M.'
'Woodall, Sean D.'
'Whittaker, Daniel'
'Collison, David'
'Helliwell, Madeleine'
'Natrajan, Louise S.'

_publ_section_title
;
 Probing the local coordination environment and nuclearity of
 uranyl(VI) complexes in non-aqueous media by emission spectroscopy.
;
_journal_issue 15
_journal_name_full 'Dalton transactions (Cambridge, England : 2003)'
_journal_page_first 3914
_journal_page_last 3926
_journal_paper_doi 10.1039/c0dt01464h
_journal_volume 40
_journal_year 2011
_chemical_formula_moiety 'C96 H80 N4 O12 P8 U2, 3(C H2 Cl2)'
_chemical_formula_sum 'C99 H86 Cl6 N4 O12 P8 U2'
_chemical_formula_weight 2460.24
_chemical_name_common 'Compound 6'
_chemical_name_systematic
;
?
;
_space_group_IT_number 15
_symmetry_cell_setting monoclinic
_symmetry_space_group_name_Hall '-C 2yc'
_symmetry_space_group_name_H-M 'C 1 2/c 1'
_atom_sites_solution_hydrogens geom
_atom_sites_solution_primary direct
_atom_sites_solution_secondary difmap
_audit_creation_method SHELXL-97
_cell_angle_alpha 90.00
_cell_angle_beta 101.420(5)
_cell_angle_gamma 90.00
_cell_formula_units_Z 4
_cell_length_a 21.980(5)
_cell_length_b 27.412(6)
_cell_length_c 17.356(4)
_cell_measurement_reflns_used 546
_cell_measurement_temperature 100(2)
_cell_measurement_theta_max 16.68
_cell_measurement_theta_min 2.39
_cell_volume 10250(4)
_computing_cell_refinement 'Bruker SMART'
_computing_data_collection 'Bruker SMART'
_computing_data_reduction 'Bruker SAINT'
_computing_molecular_graphics 'Bruker SHELXTL'
_computing_publication_material 'Bruker SHELXTL'
_computing_structure_refinement 'SHELXL-97 (Sheldrick, 1997)'
_computing_structure_solution 'SHELXS-97 (Sheldrick, 1990)'
_diffrn_ambient_temperature 100(2)
_diffrn_measured_fraction_theta_full 0.999
_diffrn_measured_fraction_theta_max 0.999
_diffrn_measurement_device_type 'CCD area detector'
_diffrn_measurement_method 'phi and omega scans'
_diffrn_radiation_monochromator graphite
_diffrn_radiation_source 'fine-focus sealed tube'
_diffrn_radiation_type MoK\a
_diffrn_radiation_wavelength 0.71073
_diffrn_reflns_av_R_equivalents 0.2237
_diffrn_reflns_av_sigmaI/netI 0.2608
_diffrn_reflns_limit_h_max 24
_diffrn_reflns_limit_h_min -24
_diffrn_reflns_limit_k_max 30
_diffrn_reflns_limit_k_min -30
_diffrn_reflns_limit_l_max 19
_diffrn_reflns_limit_l_min -19
_diffrn_reflns_number 31354
_diffrn_reflns_theta_full 23.26
_diffrn_reflns_theta_max 23.26
_diffrn_reflns_theta_min 1.82
_exptl_absorpt_coefficient_mu 3.497
_exptl_absorpt_correction_type none
_exptl_crystal_colour Colourless
_exptl_crystal_density_diffrn 1.594
_exptl_crystal_density_method 'not measured'
_exptl_crystal_description Plate
_exptl_crystal_F_000 4840
_exptl_crystal_size_max 0.30
_exptl_crystal_size_mid 0.10
_exptl_crystal_size_min 0.05
_refine_diff_density_max 1.097
_refine_diff_density_min -1.905
_refine_diff_density_rms 0.179
_refine_ls_extinction_method none
_refine_ls_goodness_of_fit_ref 0.885
_refine_ls_hydrogen_treatment constr
_refine_ls_matrix_type full
_refine_ls_number_parameters 519
_refine_ls_number_reflns 7364
_refine_ls_number_restraints 574
_refine_ls_restrained_S_all 0.876
_refine_ls_R_factor_all 0.1682
_refine_ls_R_factor_gt 0.0764
_refine_ls_shift/su_max 0.000
_refine_ls_shift/su_mean 0.000
_refine_ls_structure_factor_coef Fsqd
_refine_ls_weighting_details 'calc w=1/[\s^2^(Fo^2^)+(0.0117P)^2^+0.0000P] where P=(Fo^2^+2Fc^2^)/3'
_refine_ls_weighting_scheme calc
_refine_ls_wR_factor_gt 0.1241
_refine_ls_wR_factor_ref 0.1511
_reflns_number_gt 3725
_reflns_number_total 7364
_reflns_threshold_expression >2sigma(I)
_cod_data_source_file c0dt01464h.txt
_cod_data_source_block sw1cc
_cod_depositor_comments
;
The following automatic conversions were performed:
'_symmetry_cell_setting' value 'Monoclinic' changed to 'monoclinic'
according to '/home/saulius/struct/CIF-dictionaries/cif_core.dic'
dictionary named 'cif_core.dic' version 2.4.1 from 2010-06-29.

Automatic conversion script
Id: cif_fix_enum 1555 2011-01-17 13:19:09Z saulius 
;
_cod_original_sg_symbol_H-M C2/c
_cod_database_code 7015304

loop_
_symmetry_equiv_pos_as_xyz
'x, y, z'
'-x, y, -z+1/2'
'x+1/2, y+1/2, z'
'-x+1/2, y+1/2, -z+1/2'
'-x, -y, -z'
'x, -y, z-1/2'
'-x+1/2, -y+1/2, -z'
'x+1/2, -y+1/2, z-1/2'

loop_
_atom_site_label
_atom_site_type_symbol
_atom_site_fract_x
_atom_site_fract_y
_atom_site_fract_z
_atom_site_U_iso_or_equiv
_atom_site_adp_type
_atom_site_occupancy
_atom_site_symmetry_multiplicity
_atom_site_calc_flag
_atom_site_refinement_flags
_atom_site_disorder_assembly
_atom_site_disorder_group
U1 U 0.5000 0.12878(3) 0.2500 0.0181(3) Uani 1 2 d SU . .
U2 U 0.5000 0.38938(4) 0.2500 0.0211(3) Uani 1 2 d SU . .
P1 P 0.4413(3) 0.00941(18) 0.2735(4) 0.0384(14) Uani 1 1 d U . .
P2 P 0.3641(2) 0.20367(18) 0.2761(4) 0.0377(13) Uani 1 1 d U . .
P3 P 0.3706(2) 0.30152(18) 0.2095(4) 0.0411(13) Uani 1 1 d U . .
P4 P 0.5612(2) 0.50839(18) 0.2358(3) 0.0296(12) Uani 1 1 d U . .
O1 O 0.4385(6) 0.0647(4) 0.2718(8) 0.035(3) Uani 1 1 d U . .
O2 O 0.4282(6) 0.1837(4) 0.2719(7) 0.031(2) Uani 1 1 d U . .
O3 O 0.5328(5) 0.1281(4) 0.3535(7) 0.029(3) Uani 1 1 d U . .
O4 O 0.4252(6) 0.3337(4) 0.2477(7) 0.036(3) Uani 1 1 d U . .
O5 O 0.5655(6) 0.4530(4) 0.2528(7) 0.031(3) Uani 1 1 d U . .
O6 O 0.5133(5) 0.3890(4) 0.3557(7) 0.034(3) Uani 1 1 d U . .
N1 N 0.5000 -0.0164(7) 0.2500 0.038(3) Uani 1 2 d SU . .
N2 N 0.3537(6) 0.2575(6) 0.2644(9) 0.048(2) Uani 1 1 d U . .
N3 N 0.5000 0.5358(7) 0.2500 0.031(3) Uani 1 2 d SU . .
C1 C 0.4346(6) -0.0116(5) 0.3704(6) 0.042(3) Uani 1 1 d GU . .
C2 C 0.3986(5) 0.0150(4) 0.4129(8) 0.044(3) Uani 1 1 d GU . .
H2 H 0.3790 0.0434 0.3919 0.053 Uiso 1 1 calc R . .
C3 C 0.3921(5) -0.0009(4) 0.4869(7) 0.048(3) Uani 1 1 d GU . .
H3 H 0.3680 0.0169 0.5153 0.058 Uiso 1 1 calc R . .
C4 C 0.4215(6) -0.0433(5) 0.5184(6) 0.051(4) Uani 1 1 d GU . .
H4 H 0.4171 -0.0540 0.5679 0.061 Uiso 1 1 calc R . .
C5 C 0.4574(5) -0.0700(3) 0.4759(8) 0.048(4) Uani 1 1 d GU . .
H5 H 0.4771 -0.0984 0.4969 0.057 Uiso 1 1 calc R . .
C6 C 0.4640(5) -0.0541(4) 0.4019(8) 0.044(3) Uani 1 1 d GU . .
H6 H 0.4880 -0.0719 0.3735 0.053 Uiso 1 1 calc R . .
C7 C 0.3709(5) -0.0130(5) 0.2082(8) 0.048(4) Uani 1 1 d GU . .
C8 C 0.3608(6) -0.0626(4) 0.1953(8) 0.059(4) Uani 1 1 d GU . .
H8 H 0.3906 -0.0850 0.2187 0.071 Uiso 1 1 calc R . .
C9 C 0.3063(6) -0.0788(3) 0.1473(8) 0.056(4) Uani 1 1 d GU . .
H9 H 0.2995 -0.1120 0.1387 0.067 Uiso 1 1 calc R . .
C10 C 0.2618(5) -0.0453(5) 0.1122(7) 0.050(4) Uani 1 1 d GU . .
H10 H 0.2253 -0.0561 0.0801 0.060 Uiso 1 1 calc R . .
C11 C 0.2719(5) 0.0044(4) 0.1251(7) 0.052(4) Uani 1 1 d GU . .
H11 H 0.2422 0.0268 0.1017 0.063 Uiso 1 1 calc R . .
C12 C 0.3265(6) 0.0205(3) 0.1731(8) 0.051(4) Uani 1 1 d GU . .
H12 H 0.3333 0.0537 0.1817 0.061 Uiso 1 1 calc R . .
C13 C 0.3544(8) 0.1890(6) 0.3743(6) 0.081(4) Uani 1 1 d GU . .
C14 C 0.3172(7) 0.2192(5) 0.4099(9) 0.098(4) Uani 1 1 d GU . .
H14 H 0.2950 0.2444 0.3815 0.118 Uiso 1 1 calc R . .
C15 C 0.3131(7) 0.2115(5) 0.4879(9) 0.106(5) Uani 1 1 d GU . .
H15 H 0.2882 0.2317 0.5117 0.127 Uiso 1 1 calc R . .
C16 C 0.3462(8) 0.1737(6) 0.5303(6) 0.098(5) Uani 1 1 d GU . .
H16 H 0.3435 0.1686 0.5825 0.118 Uiso 1 1 calc R . .
C17 C 0.3834(7) 0.1436(5) 0.4947(8) 0.085(4) Uani 1 1 d GU . .
H17 H 0.4056 0.1183 0.5231 0.102 Uiso 1 1 calc R . .
C18 C 0.3875(7) 0.1512(5) 0.4167(9) 0.076(4) Uani 1 1 d GU . .
H18 H 0.4124 0.1311 0.3929 0.092 Uiso 1 1 calc R . .
C19 C 0.3089(6) 0.1716(4) 0.2060(8) 0.063(4) Uani 1 1 d GU . .
C20 C 0.2528(7) 0.1572(5) 0.2243(7) 0.076(4) Uani 1 1 d GU . .
H20 H 0.2451 0.1627 0.2744 0.091 Uiso 1 1 calc R . .
C21 C 0.2081(5) 0.1346(5) 0.1678(10) 0.088(5) Uani 1 1 d GU . .
H21 H 0.1706 0.1249 0.1800 0.105 Uiso 1 1 calc R . .
C22 C 0.2195(6) 0.1263(4) 0.0929(9) 0.083(5) Uani 1 1 d GU . .
H22 H 0.1896 0.1112 0.0550 0.100 Uiso 1 1 calc R . .
C23 C 0.2756(7) 0.1407(5) 0.0746(7) 0.073(4) Uani 1 1 d GU . .
H23 H 0.2833 0.1352 0.0245 0.088 Uiso 1 1 calc R . .
C24 C 0.3203(5) 0.1633(5) 0.1312(9) 0.064(4) Uani 1 1 d GU . .
H24 H 0.3578 0.1730 0.1189 0.077 Uiso 1 1 calc R . .
C25 C 0.3897(6) 0.2773(4) 0.1189(6) 0.047(3) Uani 1 1 d GU . .
C26 C 0.4481(5) 0.2574(4) 0.1208(6) 0.048(3) Uani 1 1 d GU . .
H26 H 0.4780 0.2586 0.1669 0.057 Uiso 1 1 calc R . .
C27 C 0.4618(4) 0.2356(4) 0.0539(8) 0.051(3) Uani 1 1 d GU . .
H27 H 0.5009 0.2223 0.0552 0.062 Uiso 1 1 calc R . .
C28 C 0.4170(6) 0.2338(4) -0.0149(6) 0.058(4) Uani 1 1 d GU . .
H28 H 0.4262 0.2193 -0.0597 0.070 Uiso 1 1 calc R . .
C29 C 0.3586(5) 0.2538(5) -0.0169(6) 0.061(4) Uani 1 1 d GU . .
H29 H 0.3286 0.2526 -0.0629 0.073 Uiso 1 1 calc R . .
C30 C 0.3449(4) 0.2755(4) 0.0500(8) 0.055(4) Uani 1 1 d GU . .
H30 H 0.3058 0.2889 0.0487 0.067 Uiso 1 1 calc R . .
C31 C 0.3037(5) 0.3401(5) 0.1812(8) 0.068(4) Uani 1 1 d GU . .
C32 C 0.2453(7) 0.3255(4) 0.1915(8) 0.072(4) Uani 1 1 d GU . .
H32 H 0.2405 0.2957 0.2151 0.087 Uiso 1 1 calc R . .
C33 C 0.1942(5) 0.3554(5) 0.1665(9) 0.082(5) Uani 1 1 d GU . .
H33 H 0.1551 0.3456 0.1734 0.098 Uiso 1 1 calc R . .
C34 C 0.2014(6) 0.4000(5) 0.1312(9) 0.088(5) Uani 1 1 d GU . .
H34 H 0.1672 0.4200 0.1145 0.105 Uiso 1 1 calc R . .
C35 C 0.2598(7) 0.4146(4) 0.1209(8) 0.084(5) Uani 1 1 d GU . .
H35 H 0.2646 0.4444 0.0972 0.101 Uiso 1 1 calc R . .
C36 C 0.3110(5) 0.3847(5) 0.1459(9) 0.078(4) Uani 1 1 d GU . .
H36 H 0.3500 0.3945 0.1389 0.093 Uiso 1 1 calc R . .
C37 C 0.5687(5) 0.5180(5) 0.1359(5) 0.034(3) Uani 1 1 d GU . .
C38 C 0.5887(6) 0.4799(3) 0.0943(7) 0.040(3) Uani 1 1 d GU . .
H38 H 0.5973 0.4495 0.1179 0.048 Uiso 1 1 calc R . .
C39 C 0.5960(5) 0.4871(4) 0.0174(7) 0.043(3) Uani 1 1 d GU . .
H39 H 0.6094 0.4616 -0.0105 0.051 Uiso 1 1 calc R . .
C40 C 0.5833(5) 0.5325(5) -0.0180(5) 0.039(3) Uani 1 1 d GU . .
H40 H 0.5881 0.5374 -0.0694 0.047 Uiso 1 1 calc R . .
C41 C 0.5633(5) 0.5706(3) 0.0237(7) 0.036(3) Uani 1 1 d GU . .
H41 H 0.5547 0.6010 0.0000 0.043 Uiso 1 1 calc R . .
C42 C 0.5560(5) 0.5633(4) 0.1006(7) 0.032(3) Uani 1 1 d GU . .
H42 H 0.5426 0.5888 0.1284 0.039 Uiso 1 1 calc R . .
C43 C 0.6271(5) 0.5383(5) 0.2945(7) 0.045(3) Uani 1 1 d GU . .
C44 C 0.6204(5) 0.5782(5) 0.3416(8) 0.049(4) Uani 1 1 d GU . .
H44 H 0.5811 0.5904 0.3425 0.059 Uiso 1 1 calc R . .
C45 C 0.6725(6) 0.5999(4) 0.3872(7) 0.055(4) Uani 1 1 d GU . .
H45 H 0.6680 0.6266 0.4187 0.066 Uiso 1 1 calc R . .
C46 C 0.7313(5) 0.5816(5) 0.3859(7) 0.056(4) Uani 1 1 d GU . .
H46 H 0.7661 0.5961 0.4164 0.067 Uiso 1 1 calc R . .
C47 C 0.7380(5) 0.5417(5) 0.3388(8) 0.056(4) Uani 1 1 d GU . .
H47 H 0.7773 0.5295 0.3379 0.067 Uiso 1 1 calc R . .
C48 C 0.6859(6) 0.5201(4) 0.2931(7) 0.050(4) Uani 1 1 d GU . .
H48 H 0.6904 0.4934 0.2617 0.060 Uiso 1 1 calc R . .
Cl1 Cl 0.3435(3) 0.3527(2) 0.4119(4) 0.0715(19) Uani 1 1 d DU . .
Cl2 Cl 0.4407(4) 0.3175(3) 0.5385(4) 0.103(3) Uani 1 1 d DU . .
C1S C 0.4140(11) 0.3245(9) 0.4363(12) 0.087(9) Uani 1 1 d DU . .
H1S1 H 0.4442 0.3433 0.4151 0.105 Uiso 1 1 calc R . .
H1S2 H 0.4111 0.2926 0.4118 0.105 Uiso 1 1 calc R . .
Cl3 Cl 0.3793(8) 0.7537(7) 0.2354(10) 0.159(5) Uani 0.279(11) 1 d PDU A 1
Cl4 Cl 0.4640(14) 0.6803(10) 0.259(2) 0.136(11) Uani 0.279(11) 1 d PDU . 1
C2S C 0.449(3) 0.738(3) 0.216(8) 0.159(9) Uiso 0.279(11) 1 d PDU A 1
H2S1 H 0.4809 0.7610 0.2385 0.190 Uiso 0.279(11) 1 calc PR A 1
H2S2 H 0.4473 0.7360 0.1595 0.190 Uiso 0.279(11) 1 calc PR A 1
Cl3B Cl 0.3793(8) 0.7537(7) 0.2354(10) 0.159(5) Uani 0.221(11) 1 d PDU A 2
Cl5 Cl 0.4641(17) 0.8303(13) 0.233(3) 0.157(13) Uani 0.221(11) 1 d PDU . 2
C3S C 0.449(4) 0.768(2) 0.214(11) 0.160(9) Uiso 0.221(11) 1 d PDU A 2
H3S1 H 0.4489 0.7611 0.1591 0.192 Uiso 0.221(11) 1 calc PR A 2
H3S2 H 0.4815 0.7487 0.2459 0.192 Uiso 0.221(11) 1 calc PR A 2

loop_
_atom_site_aniso_label
_atom_site_aniso_U_11
_atom_site_aniso_U_22
_atom_site_aniso_U_33
_atom_site_aniso_U_23
_atom_site_aniso_U_13
_atom_site_aniso_U_12
U1 0.0115(7) 0.0203(7) 0.0225(7) 0.000 0.0033(5) 0.000
U2 0.0137(7) 0.0302(7) 0.0185(7) 0.000 0.0009(5) 0.000
P1 0.029(3) 0.023(3) 0.068(4) 0.001(3) 0.019(3) -0.002(2)
P2 0.024(3) 0.026(3) 0.070(3) 0.006(3) 0.026(3) 0.001(2)
P3 0.020(3) 0.025(3) 0.072(4) 0.004(2) -0.005(3) 0.000(2)
P4 0.015(3) 0.039(3) 0.033(3) 0.002(2) 0.001(2) -0.002(2)
O1 0.028(6) 0.019(3) 0.064(7) -0.002(4) 0.027(5) -0.001(3)
O2 0.026(4) 0.020(4) 0.048(6) 0.004(5) 0.013(4) 0.000(4)
O3 0.024(4) 0.044(5) 0.020(4) 0.004(4) 0.010(3) -0.001(3)
O4 0.024(5) 0.027(6) 0.051(6) 0.014(5) -0.006(5) -0.002(3)
O5 0.024(6) 0.034(4) 0.035(6) -0.001(4) 0.003(5) -0.003(3)
O6 0.022(6) 0.061(7) 0.020(4) -0.005(5) 0.011(5) -0.003(5)
N1 0.038(6) 0.010(7) 0.069(9) 0.000 0.018(6) 0.000
N2 0.030(5) 0.028(4) 0.089(6) 0.001(4) 0.023(5) 0.000(3)
N3 0.028(5) 0.035(7) 0.030(8) 0.000 0.006(6) 0.000
C1 0.018(8) 0.043(8) 0.064(6) 0.011(5) 0.006(5) -0.001(6)
C2 0.019(8) 0.053(8) 0.061(7) 0.012(6) 0.008(6) 0.001(6)
C3 0.024(8) 0.059(8) 0.062(7) 0.016(7) 0.006(6) 0.004(6)
C4 0.027(8) 0.056(9) 0.063(8) 0.014(7) -0.004(7) 0.001(6)
C5 0.025(8) 0.047(8) 0.066(8) 0.013(6) -0.004(7) -0.001(6)
C6 0.018(7) 0.044(8) 0.064(7) 0.009(6) -0.006(6) -0.002(6)
C7 0.043(6) 0.047(7) 0.058(7) -0.011(7) 0.018(5) -0.014(5)
C8 0.055(8) 0.052(7) 0.072(9) -0.020(7) 0.015(7) -0.015(6)
C9 0.053(8) 0.056(8) 0.062(9) -0.022(7) 0.019(7) -0.017(6)
C10 0.051(8) 0.057(8) 0.049(9) -0.015(8) 0.025(6) -0.019(6)
C11 0.047(7) 0.057(7) 0.055(9) -0.007(8) 0.013(6) -0.021(7)
C12 0.041(7) 0.055(7) 0.056(8) -0.001(7) 0.009(6) -0.018(6)
C13 0.104(11) 0.076(10) 0.082(6) 0.010(6) 0.067(6) -0.009(8)
C14 0.131(12) 0.096(11) 0.093(8) 0.015(8) 0.082(8) 0.007(8)
C15 0.138(12) 0.112(11) 0.094(8) 0.014(8) 0.084(9) 0.008(9)
C16 0.126(12) 0.107(12) 0.085(9) 0.013(8) 0.078(9) -0.005(9)
C17 0.109(12) 0.095(11) 0.070(8) 0.007(7) 0.063(9) -0.015(8)
C18 0.097(11) 0.081(10) 0.068(7) 0.013(6) 0.059(8) -0.015(8)
C19 0.038(6) 0.040(7) 0.102(7) 0.019(7) -0.010(7) -0.012(6)
C20 0.045(7) 0.063(8) 0.108(9) 0.033(8) -0.013(7) -0.023(7)
C21 0.050(8) 0.075(9) 0.122(10) 0.031(9) -0.021(8) -0.031(7)
C22 0.047(8) 0.065(9) 0.119(9) 0.023(9) -0.031(8) -0.021(7)
C23 0.042(8) 0.052(9) 0.109(8) 0.012(8) -0.029(8) -0.012(7)
C24 0.038(7) 0.043(8) 0.098(7) 0.004(8) -0.019(7) -0.008(7)
C25 0.044(7) 0.025(7) 0.067(5) 0.006(5) -0.002(5) 0.002(6)
C26 0.043(7) 0.027(8) 0.068(7) 0.003(7) 0.002(5) 0.001(6)
C27 0.048(7) 0.041(8) 0.063(8) 0.007(7) 0.006(6) -0.002(7)
C28 0.059(8) 0.049(8) 0.063(7) 0.009(7) 0.002(6) 0.010(7)
C29 0.057(7) 0.053(9) 0.067(6) 0.006(7) -0.002(7) 0.007(7)
C30 0.049(7) 0.042(8) 0.069(6) 0.003(7) -0.002(6) 0.005(7)
C31 0.038(5) 0.044(8) 0.103(10) -0.023(7) -0.032(7) 0.022(6)
C32 0.035(5) 0.060(8) 0.106(11) -0.033(8) -0.024(8) 0.026(6)
C33 0.043(6) 0.069(9) 0.116(11) -0.036(8) -0.028(9) 0.032(7)
C34 0.054(7) 0.068(9) 0.119(11) -0.031(8) -0.037(9) 0.038(8)
C35 0.056(8) 0.050(8) 0.121(11) -0.026(8) -0.044(9) 0.030(7)
C36 0.049(7) 0.042(8) 0.117(11) -0.017(7) -0.046(8) 0.022(6)
C37 0.018(7) 0.049(7) 0.036(5) 0.004(4) 0.007(5) 0.002(7)
C38 0.027(8) 0.054(7) 0.037(6) -0.002(5) 0.002(6) 0.005(7)
C39 0.030(8) 0.061(8) 0.035(6) -0.007(6) -0.001(7) 0.003(7)
C40 0.024(8) 0.059(8) 0.029(7) -0.005(6) -0.004(7) -0.009(7)
C41 0.022(7) 0.054(8) 0.029(6) 0.001(5) -0.003(7) -0.007(7)
C42 0.018(7) 0.046(7) 0.030(6) 0.000(5) -0.001(6) -0.009(6)
C43 0.033(5) 0.050(7) 0.048(7) -0.002(6) 0.001(6) -0.020(6)
C44 0.041(6) 0.063(8) 0.044(8) -0.009(6) 0.006(7) -0.023(6)
C45 0.048(7) 0.064(8) 0.052(8) -0.005(6) 0.009(7) -0.036(7)
C46 0.043(6) 0.059(9) 0.058(9) 0.003(6) -0.007(7) -0.031(7)
C47 0.036(6) 0.056(9) 0.067(9) 0.003(7) -0.012(7) -0.023(7)
C48 0.027(5) 0.055(8) 0.061(8) -0.002(6) -0.006(7) -0.018(6)
Cl1 0.090(5) 0.052(4) 0.084(5) 0.007(3) 0.047(4) 0.024(3)
Cl2 0.143(7) 0.123(6) 0.050(4) 0.012(4) 0.036(4) 0.031(5)
C1S 0.116(18) 0.10(2) 0.051(7) 0.014(15) 0.031(14) 0.060(17)
Cl3 0.141(8) 0.161(8) 0.177(9) 0.028(8) 0.035(8) 0.023(7)
Cl4 0.138(13) 0.141(12) 0.127(14) -0.005(9) 0.022(9) 0.014(8)
Cl3B 0.141(8) 0.161(8) 0.177(9) 0.028(8) 0.035(8) 0.023(7)
Cl5 0.150(15) 0.153(14) 0.162(16) -0.007(10) 0.017(10) 0.009(9)

loop_
_atom_type_symbol
_atom_type_description
_atom_type_scat_dispersion_real
_atom_type_scat_dispersion_imag
_atom_type_scat_source
C C 0.0033 0.0016 'International Tables Vol C Tables 4.2.6.8 and 6.1.1.4'
H H 0.0000 0.0000 'International Tables Vol C Tables 4.2.6.8 and 6.1.1.4'
N N 0.0061 0.0033 'International Tables Vol C Tables 4.2.6.8 and 6.1.1.4'
O O 0.0106 0.0060 'International Tables Vol C Tables 4.2.6.8 and 6.1.1.4'
P P 0.1023 0.0942 'International Tables Vol C Tables 4.2.6.8 and 6.1.1.4'
U U -9.6767 9.6646 'International Tables Vol C Tables 4.2.6.8 and 6.1.1.4'
Cl Cl 0.1484 0.1585 'International Tables Vol C Tables 4.2.6.8 and 6.1.1.4'

loop_
_geom_angle_atom_site_label_1
_geom_angle_atom_site_label_2
_geom_angle_atom_site_label_3
_geom_angle
_geom_angle_site_symmetry_1
_geom_angle_site_symmetry_3
_geom_angle_publ_flag
O3 U1 O3 178.9(7) . 2_655 ?
O3 U1 O2 91.1(5) . 2_655 ?
O3 U1 O2 89.6(5) 2_655 2_655 ?
O3 U1 O2 89.6(5) . . ?
O3 U1 O2 91.1(5) 2_655 . ?
O2 U1 O2 96.8(5) 2_655 . ?
O3 U1 O1 91.4(5) . 2_655 ?
O3 U1 O1 87.7(5) 2_655 2_655 ?
O2 U1 O1 91.6(4) 2_655 2_655 ?
O2 U1 O1 171.5(4) . 2_655 ?
O3 U1 O1 87.7(5) . . ?
O3 U1 O1 91.4(5) 2_655 . ?
O2 U1 O1 171.5(4) 2_655 . ?
O2 U1 O1 91.6(4) . . ?
O1 U1 O1 80.0(6) 2_655 . ?
O6 U2 O6 179.3(7) . 2_655 ?
O6 U2 O4 89.1(5) . . ?
O6 U2 O4 90.4(5) 2_655 . ?
O6 U2 O4 90.4(5) . 2_655 ?
O6 U2 O4 89.1(5) 2_655 2_655 ?
O4 U2 O4 94.0(6) . 2_655 ?
O6 U2 O5 90.5(5) . . ?
O6 U2 O5 90.1(5) 2_655 . ?
O4 U2 O5 172.4(4) . . ?
O4 U2 O5 93.6(4) 2_655 . ?
O6 U2 O5 90.1(5) . 2_655 ?
O6 U2 O5 90.5(5) 2_655 2_655 ?
O4 U2 O5 93.6(4) . 2_655 ?
O4 U2 O5 172.4(4) 2_655 2_655 ?
O5 U2 O5 78.8(6) . 2_655 ?
O1 P1 N1 118.0(8) . . ?
O1 P1 C1 109.0(7) . . ?
N1 P1 C1 108.4(6) . . ?
O1 P1 C7 107.2(7) . . ?
N1 P1 C7 108.6(6) . . ?
C1 P1 C7 104.7(7) . . ?
N2 P2 O2 117.7(7) . . ?
N2 P2 C19 109.2(7) . . ?
O2 P2 C19 107.6(7) . . ?
N2 P2 C13 107.6(9) . . ?
O2 P2 C13 104.4(8) . . ?
C19 P2 C13 110.1(7) . . ?
O4 P3 N2 115.1(7) . . ?
O4 P3 C31 107.9(7) . . ?
N2 P3 C31 109.1(8) . . ?
O4 P3 C25 106.7(7) . . ?
N2 P3 C25 110.7(7) . . ?
C31 P3 C25 107.0(7) . . ?
O5 P4 N3 117.0(8) . . ?
O5 P4 C37 108.3(7) . . ?
N3 P4 C37 108.7(5) . . ?
O5 P4 C43 109.1(7) . . ?
N3 P4 C43 107.9(7) . . ?
C37 P4 C43 105.2(6) . . ?
P1 O1 U1 138.2(7) . . ?
P2 O2 U1 157.8(7) . . ?
P3 O4 U2 155.7(8) . . ?
P4 O5 U2 137.7(7) . . ?
P1 N1 P1 127.4(12) 2_655 . ?
P2 N2 P3 139.6(11) . . ?
P4 N3 P4 124.1(13) 2_655 . ?
C2 C1 C6 120.0 . . ?
C2 C1 P1 119.0(8) . . ?
C6 C1 P1 121.0(8) . . ?
C1 C2 C3 120.0 . . ?
C1 C2 H2 120.0 . . ?
C3 C2 H2 120.0 . . ?
C4 C3 C2 120.0 . . ?
C4 C3 H3 120.0 . . ?
C2 C3 H3 120.0 . . ?
C5 C4 C3 120.0 . . ?
C5 C4 H4 120.0 . . ?
C3 C4 H4 120.0 . . ?
C4 C5 C6 120.0 . . ?
C4 C5 H5 120.0 . . ?
C6 C5 H5 120.0 . . ?
C5 C6 C1 120.0 . . ?
C5 C6 H6 120.0 . . ?
C1 C6 H6 120.0 . . ?
C8 C7 C12 120.0 . . ?
C8 C7 P1 121.1(8) . . ?
C12 C7 P1 118.9(8) . . ?
C9 C8 C7 120.0 . . ?
C9 C8 H8 120.0 . . ?
C7 C8 H8 120.0 . . ?
C8 C9 C10 120.0 . . ?
C8 C9 H9 120.0 . . ?
C10 C9 H9 120.0 . . ?
C11 C10 C9 120.0 . . ?
C11 C10 H10 120.0 . . ?
C9 C10 H10 120.0 . . ?
C10 C11 C12 120.0 . . ?
C10 C11 H11 120.0 . . ?
C12 C11 H11 120.0 . . ?
C11 C12 C7 120.0 . . ?
C11 C12 H12 120.0 . . ?
C7 C12 H12 120.0 . . ?
C14 C13 C18 120.0 . . ?
C14 C13 P2 118.5(10) . . ?
C18 C13 P2 121.2(10) . . ?
C13 C14 C15 120.0 . . ?
C13 C14 H14 120.0 . . ?
C15 C14 H14 120.0 . . ?
C16 C15 C14 120.0 . . ?
C16 C15 H15 120.0 . . ?
C14 C15 H15 120.0 . . ?
C17 C16 C15 120.0 . . ?
C17 C16 H16 120.0 . . ?
C15 C16 H16 120.0 . . ?
C18 C17 C16 120.0 . . ?
C18 C17 H17 120.0 . . ?
C16 C17 H17 120.0 . . ?
C17 C18 C13 120.0 . . ?
C17 C18 H18 120.0 . . ?
C13 C18 H18 120.0 . . ?
C20 C19 C24 120.0 . . ?
C20 C19 P2 120.2(10) . . ?
C24 C19 P2 119.7(10) . . ?
C21 C20 C19 120.0 . . ?
C21 C20 H20 120.0 . . ?
C19 C20 H20 120.0 . . ?
C20 C21 C22 120.0 . . ?
C20 C21 H21 120.0 . . ?
C22 C21 H21 120.0 . . ?
C23 C22 C21 120.0 . . ?
C23 C22 H22 120.0 . . ?
C21 C22 H22 120.0 . . ?
C22 C23 C24 120.0 . . ?
C22 C23 H23 120.0 . . ?
C24 C23 H23 120.0 . . ?
C23 C24 C19 120.0 . . ?
C23 C24 H24 120.0 . . ?
C19 C24 H24 120.0 . . ?
C26 C25 C30 120.0 . . ?
C26 C25 P3 119.3(8) . . ?
C30 C25 P3 120.5(8) . . ?
C27 C26 C25 120.0 . . ?
C27 C26 H26 120.0 . . ?
C25 C26 H26 120.0 . . ?
C28 C27 C26 120.0 . . ?
C28 C27 H27 120.0 . . ?
C26 C27 H27 120.0 . . ?
C27 C28 C29 120.0 . . ?
C27 C28 H28 120.0 . . ?
C29 C28 H28 120.0 . . ?
C28 C29 C30 120.0 . . ?
C28 C29 H29 120.0 . . ?
C30 C29 H29 120.0 . . ?
C29 C30 C25 120.0 . . ?
C29 C30 H30 120.0 . . ?
C25 C30 H30 120.0 . . ?
C32 C31 C36 120.0 . . ?
C32 C31 P3 121.4(9) . . ?
C36 C31 P3 118.6(9) . . ?
C31 C32 C33 120.0 . . ?
C31 C32 H32 120.0 . . ?
C33 C32 H32 120.0 . . ?
C34 C33 C32 120.0 . . ?
C34 C33 H33 120.0 . . ?
C32 C33 H33 120.0 . . ?
C33 C34 C35 120.0 . . ?
C33 C34 H34 120.0 . . ?
C35 C34 H34 120.0 . . ?
C36 C35 C34 120.0 . . ?
C36 C35 H35 120.0 . . ?
C34 C35 H35 120.0 . . ?
C35 C36 C31 120.0 . . ?
C35 C36 H36 120.0 . . ?
C31 C36 H36 120.0 . . ?
C38 C37 C42 120.0 . . ?
C38 C37 P4 119.4(7) . . ?
C42 C37 P4 120.5(7) . . ?
C37 C38 C39 120.0 . . ?
C37 C38 H38 120.0 . . ?
C39 C38 H38 120.0 . . ?
C40 C39 C38 120.0 . . ?
C40 C39 H39 120.0 . . ?
C38 C39 H39 120.0 . . ?
C39 C40 C41 120.0 . . ?
C39 C40 H40 120.0 . . ?
C41 C40 H40 120.0 . . ?
C42 C41 C40 120.0 . . ?
C42 C41 H41 120.0 . . ?
C40 C41 H41 120.0 . . ?
C41 C42 C37 120.0 . . ?
C41 C42 H42 120.0 . . ?
C37 C42 H42 120.0 . . ?
C44 C43 C48 120.0 . . ?
C44 C43 P4 121.7(8) . . ?
C48 C43 P4 118.3(8) . . ?
C43 C44 C45 120.0 . . ?
C43 C44 H44 120.0 . . ?
C45 C44 H44 120.0 . . ?
C46 C45 C44 120.0 . . ?
C46 C45 H45 120.0 . . ?
C44 C45 H45 120.0 . . ?
C45 C46 C47 120.0 . . ?
C45 C46 H46 120.0 . . ?
C47 C46 H46 120.0 . . ?
C48 C47 C46 120.0 . . ?
C48 C47 H47 120.0 . . ?
C46 C47 H47 120.0 . . ?
C47 C48 C43 120.0 . . ?
C47 C48 H48 120.0 . . ?
C43 C48 H48 120.0 . . ?
Cl1 C1S Cl2 113.8(12) . . ?
Cl1 C1S H1S1 108.8 . . ?
Cl2 C1S H1S1 108.8 . . ?
Cl1 C1S H1S2 108.8 . . ?
Cl2 C1S H1S2 108.8 . . ?
H1S1 C1S H1S2 107.7 . . ?
Cl4 Cl4 C2S 91.0(18) 2_655 . ?
Cl3 C2S Cl4 104(2) . . ?
Cl3 C2S H2S1 110.9 . . ?
Cl4 C2S H2S1 110.9 . . ?
Cl3 C2S H2S2 110.9 . . ?
Cl4 C2S H2S2 110.9 . . ?
H2S1 C2S H2S2 109.0 . . ?
Cl5 Cl5 C3S 102(4) 2_655 . ?
Cl5 C3S H3S1 109.8 . . ?
Cl5 C3S H3S2 109.8 . . ?
H3S1 C3S H3S2 108.3 . . ?

loop_
_geom_bond_atom_site_label_1
_geom_bond_atom_site_label_2
_geom_bond_distance
_geom_bond_site_symmetry_2
_geom_bond_publ_flag
U1 O3 1.799(11) . ?
U1 O3 1.799(11) 2_655 ?
U1 O2 2.267(11) 2_655 ?
U1 O2 2.267(11) . ?
U1 O1 2.294(11) 2_655 ?
U1 O1 2.294(11) . ?
U2 O6 1.800(11) . ?
U2 O6 1.800(11) 2_655 ?
U2 O4 2.237(12) . ?
U2 O4 2.237(12) 2_655 ?
U2 O5 2.256(11) . ?
U2 O5 2.256(11) 2_655 ?
P1 O1 1.516(11) . ?
P1 N1 1.594(9) . ?
P1 C1 1.811(11) . ?
P1 C7 1.833(11) . ?
P2 N2 1.502(16) . ?
P2 O2 1.526(12) . ?
P2 C19 1.772(11) . ?
P2 C13 1.805(11) . ?
P3 O4 1.532(12) . ?
P3 N2 1.625(15) . ?
P3 C31 1.799(10) . ?
P3 C25 1.831(11) . ?
P4 O5 1.547(12) . ?
P4 N3 1.601(10) . ?
P4 C37 1.794(10) . ?
P4 C43 1.797(10) . ?
N1 P1 1.593(9) 2_655 ?
N3 P4 1.601(10) 2_655 ?
C1 C2 1.3900 . ?
C1 C6 1.3900 . ?
C2 C3 1.3900 . ?
C2 H2 0.9300 . ?
C3 C4 1.3900 . ?
C3 H3 0.9300 . ?
C4 C5 1.3900 . ?
C4 H4 0.9300 . ?
C5 C6 1.3900 . ?
C5 H5 0.9300 . ?
C6 H6 0.9300 . ?
C7 C8 1.3900 . ?
C7 C12 1.3900 . ?
C8 C9 1.3900 . ?
C8 H8 0.9300 . ?
C9 C10 1.3900 . ?
C9 H9 0.9300 . ?
C10 C11 1.3900 . ?
C10 H10 0.9300 . ?
C11 C12 1.3900 . ?
C11 H11 0.9300 . ?
C12 H12 0.9300 . ?
C13 C14 1.3900 . ?
C13 C18 1.3900 . ?
C14 C15 1.3900 . ?
C14 H14 0.9300 . ?
C15 C16 1.3900 . ?
C15 H15 0.9300 . ?
C16 C17 1.3900 . ?
C16 H16 0.9300 . ?
C17 C18 1.3900 . ?
C17 H17 0.9300 . ?
C18 H18 0.9300 . ?
C19 C20 1.3900 . ?
C19 C24 1.3900 . ?
C20 C21 1.3900 . ?
C20 H20 0.9300 . ?
C21 C22 1.3900 . ?
C21 H21 0.9300 . ?
C22 C23 1.3900 . ?
C22 H22 0.9300 . ?
C23 C24 1.3900 . ?
C23 H23 0.9300 . ?
C24 H24 0.9300 . ?
C25 C26 1.3900 . ?
C25 C30 1.3900 . ?
C26 C27 1.3900 . ?
C26 H26 0.9300 . ?
C27 C28 1.3900 . ?
C27 H27 0.9300 . ?
C28 C29 1.3900 . ?
C28 H28 0.9300 . ?
C29 C30 1.3900 . ?
C29 H29 0.9300 . ?
C30 H30 0.9300 . ?
C31 C32 1.3900 . ?
C31 C36 1.3900 . ?
C32 C33 1.3900 . ?
C32 H32 0.9300 . ?
C33 C34 1.3900 . ?
C33 H33 0.9300 . ?
C34 C35 1.3900 . ?
C34 H34 0.9300 . ?
C35 C36 1.3900 . ?
C35 H35 0.9300 . ?
C36 H36 0.9300 . ?
C37 C38 1.3900 . ?
C37 C42 1.3900 . ?
C38 C39 1.3900 . ?
C38 H38 0.9300 . ?
C39 C40 1.3900 . ?
C39 H39 0.9300 . ?
C40 C41 1.3900 . ?
C40 H40 0.9300 . ?
C41 C42 1.3900 . ?
C41 H41 0.9300 . ?
C42 H42 0.9300 . ?
C43 C44 1.3900 . ?
C43 C48 1.3900 . ?
C44 C45 1.3900 . ?
C44 H44 0.9300 . ?
C45 C46 1.3900 . ?
C45 H45 0.9300 . ?
C46 C47 1.3900 . ?
C46 H46 0.9300 . ?
C47 C48 1.3900 . ?
C47 H47 0.9300 . ?
C48 H48 0.9300 . ?
Cl1 C1S 1.71(2) . ?
Cl2 C1S 1.77(2) . ?
C1S H1S1 0.9700 . ?
C1S H1S2 0.9700 . ?
Cl3 C2S 1.69(3) . ?
Cl4 Cl4 1.68(6) 2_655 ?
Cl4 C2S 1.75(3) . ?
C2S H2S1 0.9700 . ?
C2S H2S2 0.9700 . ?
Cl5 Cl5 1.57(7) 2_655 ?
Cl5 C3S 1.75(3) . ?
C3S H3S1 0.9700 . ?
C3S H3S2 0.9700 . ?
